data_4087486
loop_
_publ_author_name
'Luo, Bao-Tian'
'Liu, Huan'
'Lin, Zhi-Jie'
'Jiang, Jingxing'
'Shen, Dong-Sheng'
'Liu, Rui-Zhi'
'Ke, Zhuofeng'
'Liu, Feng-Shou'

_publ_section_title
;
 Aerobic and Efficient Direct Arylation of Five-Membered Heteroarenes and
 Their Benzocondensed Derivatives with Aryl Bromides by Bulky
 \a-Hydroxyimine Palladium Complexes
;
_journal_issue 20
_journal_name_full Organometallics
_journal_page_first 4881
_journal_paper_doi 10.1021/acs.organomet.5b00181
_journal_volume 34
_journal_year 2015
_chemical_formula_sum 'C28 H37 Cl2 N O3 Pd'
_chemical_formula_weight 612.89
_space_group_IT_number 14
_space_group_name_Hall '-P 2yn'
_space_group_name_H-M_alt 'P 1 21/n 1'
_symmetry_cell_setting monoclinic
_symmetry_space_group_name_H-M 'P 1 21/n 1'
_atom_sites_solution_hydrogens geom
_atom_sites_solution_primary direct
_atom_sites_solution_secondary difmap
_audit_creation_method SHELXL-97
_cell_angle_alpha 90.00
_cell_angle_beta 100.058(2)
_cell_angle_gamma 90.00
_cell_formula_units_Z 4
_cell_length_a 9.5147(10)
_cell_length_b 23.218(2)
_cell_length_c 13.0086(13)
_cell_measurement_temperature 173(2)
_cell_volume 2829.6(5)
_computing_structure_refinement 'SHELXL-97 (Sheldrick, 1997)'
_computing_structure_solution 'SHELXS-97 (Sheldrick, 1990)'
_diffrn_ambient_temperature 173(2)
_diffrn_measured_fraction_theta_full 0.980
_diffrn_measured_fraction_theta_max 0.980
_diffrn_measurement_device_type 'CCD area detector'
_diffrn_radiation_monochromator graphite
_diffrn_radiation_source 'fine-focus sealed tube'
_diffrn_radiation_type MoK\a
_diffrn_radiation_wavelength 0.71073
_diffrn_reflns_av_R_equivalents 0.0273
_diffrn_reflns_av_sigmaI/netI 0.0345
_diffrn_reflns_limit_h_max 12
_diffrn_reflns_limit_h_min -11
_diffrn_reflns_limit_k_max 27
_diffrn_reflns_limit_k_min -29
_diffrn_reflns_limit_l_max 11
_diffrn_reflns_limit_l_min -16
_diffrn_reflns_number 16603
_diffrn_reflns_theta_full 27.08
_diffrn_reflns_theta_max 27.08
_diffrn_reflns_theta_min 2.34
_exptl_absorpt_coefficient_mu 0.873
_exptl_absorpt_correction_T_max 0.9100
_exptl_absorpt_correction_T_min 0.7105
_exptl_absorpt_correction_type multi-scan
_exptl_crystal_colour red
_exptl_crystal_density_diffrn 1.439
_exptl_crystal_density_method 'not measured'
_exptl_crystal_description plate
_exptl_crystal_F_000 1264
_exptl_crystal_size_max 0.42
_exptl_crystal_size_mid 0.41
_exptl_crystal_size_min 0.11
_refine_diff_density_max 1.934
_refine_diff_density_min -1.074
_refine_diff_density_rms 0.088
_refine_ls_extinction_method none
_refine_ls_goodness_of_fit_ref 1.026
_refine_ls_hydrogen_treatment mixed
_refine_ls_matrix_type full
_refine_ls_number_parameters 329
_refine_ls_number_reflns 6098
_refine_ls_number_restraints 0
_refine_ls_restrained_S_all 1.026
_refine_ls_R_factor_all 0.0508
_refine_ls_R_factor_gt 0.0358
_refine_ls_shift/su_max 0.003
_refine_ls_shift/su_mean 0.000
_refine_ls_structure_factor_coef Fsqd
_refine_ls_weighting_details 'calc w=1/[\s^2^(Fo^2^)+(0.0423P)^2^+3.6908P] where P=(Fo^2^+2Fc^2^)/3'
_refine_ls_weighting_scheme calc
_refine_ls_wR_factor_gt 0.0846
_refine_ls_wR_factor_ref 0.0925
_reflns_number_gt 4811
_reflns_number_total 6098
_reflns_threshold_expression >2sigma(I)
_cod_data_source_file om5b00181_si_002.cif
_cod_data_source_block C1
_cod_original_cell_volume 2829.5(5)
_cod_original_sg_symbol_H-M P2(1)/n
_cod_database_code 4087486

loop_
_symmetry_equiv_pos_as_xyz
'x, y, z'
'-x+1/2, y+1/2, -z+1/2'
'-x, -y, -z'
'x-1/2, -y-1/2, z-1/2'

loop_
_atom_site_label
_atom_site_type_symbol
_atom_site_fract_x
_atom_site_fract_y
_atom_site_fract_z
_atom_site_U_iso_or_equiv
_atom_site_adp_type
_atom_site_occupancy
_atom_site_symmetry_multiplicity
_atom_site_calc_flag
_atom_site_refinement_flags
Pd1 Pd 0.57999(2) 0.769181(9) 0.585452(17) 0.02061(8) Uani 1 1 d .
Cl2 Cl 0.59804(9) 0.85592(3) 0.66979(6) 0.03406(19) Uani 1 1 d .
Cl1 Cl 0.81810(8) 0.76588(3) 0.59103(8) 0.0421(2) Uani 1 1 d .
O1 O 0.3648(2) 0.76350(9) 0.57669(17) 0.0288(5) Uani 1 1 d .
N1 N 0.5428(2) 0.69366(10) 0.50944(18) 0.0204(5) Uani 1 1 d .
C4 C 0.4105(3) 0.67970(12) 0.4805(2) 0.0217(6) Uani 1 1 d .
C8 C 0.8459(3) 0.59137(11) 0.5278(2) 0.0193(6) Uani 1 1 d .
H8 H 0.9005 0.5666 0.5776 0.023 Uiso 1 1 calc R
C1 C 0.2950(3) 0.71964(12) 0.5061(2) 0.0245(6) Uani 1 1 d .
C21 C 0.8327(3) 0.59979(12) 0.7474(2) 0.0194(6) Uani 1 1 d .
C6 C 0.6562(3) 0.65863(12) 0.4819(2) 0.0201(6) Uani 1 1 d .
C14 C 0.7068(3) 0.62274(12) 0.6690(2) 0.0191(6) Uani 1 1 d .
H14 H 0.6950 0.6640 0.6880 0.023 Uiso 1 1 calc R
C7 C 0.7355(3) 0.62308(11) 0.5571(2) 0.0184(5) Uani 1 1 d .
C22 C 0.8435(3) 0.54221(13) 0.7778(2) 0.0251(6) Uani 1 1 d .
H22 H 0.7718 0.5157 0.7482 0.030 Uiso 1 1 calc R
C11 C 0.6905(3) 0.66532(13) 0.3825(2) 0.0240(6) Uani 1 1 d .
C26 C 0.9402(3) 0.63747(13) 0.7905(2) 0.0267(6) Uani 1 1 d .
H26 H 0.9365 0.6766 0.7688 0.032 Uiso 1 1 calc R
C15 C 0.5700(3) 0.59262(12) 0.6824(2) 0.0215(6) Uani 1 1 d .
C9 C 0.8795(3) 0.59470(12) 0.4277(2) 0.0205(6) Uani 1 1 d .
C10 C 0.8015(3) 0.63231(12) 0.3569(2) 0.0245(6) Uani 1 1 d .
H10 H 0.8244 0.6356 0.2889 0.029 Uiso 1 1 calc R
C12 C 0.9969(3) 0.55851(13) 0.3976(2) 0.0272(6) Uani 1 1 d .
H12A H 0.9592 0.5205 0.3748 0.041 Uiso 1 1 calc R
H12B H 1.0738 0.5542 0.4580 0.041 Uiso 1 1 calc R
H12C H 1.0343 0.5773 0.3405 0.041 Uiso 1 1 calc R
C23 C 0.9585(3) 0.52323(14) 0.8511(2) 0.0302(7) Uani 1 1 d .
H23 H 0.9655 0.4838 0.8709 0.036 Uiso 1 1 calc R
C20 C 0.4984(4) 0.61121(16) 0.7611(3) 0.0365(8) Uani 1 1 d .
H20 H 0.5327 0.6440 0.8014 0.044 Uiso 1 1 calc R
C24 C 1.0617(3) 0.56157(16) 0.8948(2) 0.0330(7) Uani 1 1 d .
H24 H 1.1393 0.5488 0.9459 0.040 Uiso 1 1 calc R
C5 C 0.3627(3) 0.62649(14) 0.4194(3) 0.0339(8) Uani 1 1 d .
H5A H 0.2945 0.6370 0.3567 0.051 Uiso 1 1 calc R
H5B H 0.3168 0.6003 0.4624 0.051 Uiso 1 1 calc R
H5C H 0.4455 0.6074 0.3990 0.051 Uiso 1 1 calc R
C19 C 0.3790(4) 0.58292(19) 0.7816(3) 0.0491(10) Uani 1 1 d .
H19 H 0.3324 0.5961 0.8360 0.059 Uiso 1 1 calc R
C2 C 0.1915(4) 0.68822(16) 0.5636(3) 0.0441(9) Uani 1 1 d .
H2A H 0.1249 0.7160 0.5854 0.066 Uiso 1 1 calc R
H2B H 0.2450 0.6689 0.6253 0.066 Uiso 1 1 calc R
H2C H 0.1381 0.6595 0.5172 0.066 Uiso 1 1 calc R
C16 C 0.5173(4) 0.54422(14) 0.6257(2) 0.0317(7) Uani 1 1 d .
H16 H 0.5649 0.5301 0.5724 0.038 Uiso 1 1 calc R
C18 C 0.3272(4) 0.53569(18) 0.7236(3) 0.0440(9) Uani 1 1 d .
H18 H 0.2441 0.5165 0.7371 0.053 Uiso 1 1 calc R
C25 C 1.0529(3) 0.61845(15) 0.8648(3) 0.0333(7) Uani 1 1 d .
H25 H 1.1246 0.6448 0.8952 0.040 Uiso 1 1 calc R
C13 C 0.6143(4) 0.70882(17) 0.3062(3) 0.0435(9) Uani 1 1 d .
H13A H 0.6168 0.7466 0.3400 0.065 Uiso 1 1 calc R
H13B H 0.5149 0.6969 0.2839 0.065 Uiso 1 1 calc R
H13C H 0.6617 0.7112 0.2453 0.065 Uiso 1 1 calc R
C3 C 0.2187(5) 0.74738(19) 0.4058(3) 0.0515(11) Uani 1 1 d .
H3A H 0.1483 0.7752 0.4223 0.077 Uiso 1 1 calc R
H3B H 0.1701 0.7176 0.3593 0.077 Uiso 1 1 calc R
H3C H 0.2884 0.7673 0.3712 0.077 Uiso 1 1 calc R
C17 C 0.3962(4) 0.51625(17) 0.6457(3) 0.0414(9) Uani 1 1 d .
H17 H 0.3608 0.4835 0.6055 0.050 Uiso 1 1 calc R
O2 O 0.2087(3) 0.85526(10) 0.5688(2) 0.0428(7) Uani 1 1 d .
C27 C 0.2577(4) 0.90771(16) 0.5319(3) 0.0429(9) Uani 1 1 d .
H27A H 0.1913 0.9203 0.4697 0.064 Uiso 1 1 calc R
H27B H 0.3526 0.9019 0.5140 0.064 Uiso 1 1 calc R
H27C H 0.2632 0.9372 0.5864 0.064 Uiso 1 1 calc R
H2 H 0.130(5) 0.8608(19) 0.575(3) 0.051 Uiso 1 1 d .
O3 O 0.9356(4) 0.88701(15) 0.5659(4) 0.0941(15) Uani 1 1 d .
H1 H 0.3129 0.7992 0.5775 0.113 Uiso 1 1 d R
C28 C 0.9184(5) 0.9352(2) 0.6213(4) 0.0674(13) Uani 1 1 d .
H28A H 0.9666 0.9301 0.6937 0.101 Uiso 1 1 calc R
H28B H 0.8165 0.9420 0.6198 0.101 Uiso 1 1 calc R
H28C H 0.9599 0.9682 0.5904 0.101 Uiso 1 1 calc R
H3 H 0.880(5) 0.856(2) 0.578(4) 0.081 Uiso 1 1 d .

loop_
_atom_site_aniso_label
_atom_site_aniso_U_11
_atom_site_aniso_U_22
_atom_site_aniso_U_33
_atom_site_aniso_U_23
_atom_site_aniso_U_13
_atom_site_aniso_U_12
Pd1 0.01939(12) 0.01980(12) 0.02117(12) -0.00209(9) -0.00052(8) 0.00108(9)
Cl2 0.0403(5) 0.0262(4) 0.0324(4) -0.0094(3) -0.0025(3) 0.0009(3)
Cl1 0.0199(4) 0.0285(4) 0.0748(6) -0.0086(4) -0.0006(4) -0.0010(3)
O1 0.0224(11) 0.0272(11) 0.0366(12) -0.0121(9) 0.0045(9) 0.0004(9)
N1 0.0203(12) 0.0199(11) 0.0204(12) -0.0001(9) 0.0022(9) 0.0032(9)
C4 0.0203(14) 0.0220(14) 0.0219(14) -0.0020(11) 0.0012(11) 0.0017(11)
C8 0.0186(14) 0.0177(13) 0.0217(14) 0.0018(11) 0.0037(11) 0.0002(10)
C1 0.0198(14) 0.0248(15) 0.0269(16) -0.0050(12) -0.0014(12) 0.0031(11)
C21 0.0174(14) 0.0256(14) 0.0164(13) -0.0005(11) 0.0065(10) 0.0019(11)
C6 0.0178(14) 0.0196(13) 0.0233(15) -0.0035(11) 0.0041(11) 0.0009(11)
C14 0.0182(14) 0.0179(13) 0.0214(14) -0.0018(11) 0.0044(11) 0.0015(10)
C7 0.0178(13) 0.0169(13) 0.0206(14) -0.0013(10) 0.0036(11) -0.0042(10)
C22 0.0257(16) 0.0254(15) 0.0253(15) 0.0003(12) 0.0077(12) -0.0013(12)
C11 0.0255(15) 0.0253(15) 0.0206(14) 0.0035(12) 0.0026(12) 0.0045(12)
C26 0.0238(15) 0.0268(15) 0.0296(16) -0.0025(12) 0.0045(12) -0.0018(12)
C15 0.0154(13) 0.0279(15) 0.0215(14) 0.0021(12) 0.0039(11) 0.0014(11)
C9 0.0182(14) 0.0186(13) 0.0258(15) -0.0020(11) 0.0067(11) -0.0031(10)
C10 0.0278(16) 0.0268(15) 0.0204(15) 0.0020(12) 0.0081(12) 0.0026(12)
C12 0.0246(16) 0.0290(16) 0.0299(16) 0.0013(13) 0.0105(13) 0.0022(12)
C23 0.0295(17) 0.0340(17) 0.0292(17) 0.0085(13) 0.0109(13) 0.0075(13)
C20 0.0276(18) 0.045(2) 0.040(2) -0.0097(16) 0.0143(15) -0.0034(15)
C24 0.0224(16) 0.054(2) 0.0221(15) 0.0025(14) 0.0037(12) 0.0109(15)
C5 0.0233(16) 0.0318(17) 0.043(2) -0.0140(15) -0.0035(14) 0.0009(13)
C19 0.033(2) 0.078(3) 0.043(2) -0.009(2) 0.0231(17) -0.0033(19)
C2 0.035(2) 0.038(2) 0.065(3) -0.0134(18) 0.0224(18) -0.0052(16)
C16 0.0327(18) 0.0374(18) 0.0266(16) -0.0070(14) 0.0097(13) -0.0104(14)
C18 0.0244(17) 0.070(3) 0.039(2) 0.0072(18) 0.0088(15) -0.0146(17)
C25 0.0218(16) 0.0439(19) 0.0327(18) -0.0079(15) 0.0009(13) -0.0009(14)
C13 0.050(2) 0.053(2) 0.0287(18) 0.0143(16) 0.0110(16) 0.0263(18)
C3 0.060(3) 0.055(2) 0.034(2) -0.0029(17) -0.0087(18) 0.036(2)
C17 0.0349(19) 0.053(2) 0.0360(19) -0.0018(17) 0.0063(15) -0.0216(17)
O2 0.0362(14) 0.0278(12) 0.0711(19) 0.0016(12) 0.0276(14) 0.0047(11)
C27 0.037(2) 0.042(2) 0.052(2) 0.0102(17) 0.0138(17) 0.0000(16)
O3 0.062(2) 0.0465(19) 0.189(5) 0.008(2) 0.062(3) -0.0058(16)
C28 0.050(3) 0.064(3) 0.094(4) -0.022(3) 0.026(3) -0.010(2)

loop_
_atom_type_symbol
_atom_type_description
_atom_type_scat_dispersion_real
_atom_type_scat_dispersion_imag
_atom_type_scat_source
C C 0.0033 0.0016 'International Tables Vol C Tables 4.2.6.8 and 6.1.1.4'
H H 0.0000 0.0000 'International Tables Vol C Tables 4.2.6.8 and 6.1.1.4'
N N 0.0061 0.0033 'International Tables Vol C Tables 4.2.6.8 and 6.1.1.4'
O O 0.0106 0.0060 'International Tables Vol C Tables 4.2.6.8 and 6.1.1.4'
Cl Cl 0.1484 0.1585 'International Tables Vol C Tables 4.2.6.8 and 6.1.1.4'
Pd Pd -0.9988 1.0072 'International Tables Vol C Tables 4.2.6.8 and 6.1.1.4'

loop_
_geom_angle_atom_site_label_1
_geom_angle_atom_site_label_2
_geom_angle_atom_site_label_3
_geom_angle
N1 Pd1 O1 80.04(9)
N1 Pd1 Cl1 94.35(7)
O1 Pd1 Cl1 174.18(6)
N1 Pd1 Cl2 174.27(7)
O1 Pd1 Cl2 94.28(6)
Cl1 Pd1 Cl2 91.35(3)
C1 O1 Pd1 115.19(17)
C1 O1 H1 115.5
Pd1 O1 H1 117.1
C4 N1 C6 121.3(2)
C4 N1 Pd1 116.15(19)
C6 N1 Pd1 122.46(18)
N1 C4 C5 123.5(3)
N1 C4 C1 119.3(2)
C5 C4 C1 117.2(2)
C7 C8 C9 122.3(3)
C7 C8 H8 118.9
C9 C8 H8 118.9
O1 C1 C4 107.4(2)
O1 C1 C3 110.0(3)
C4 C1 C3 109.1(3)
O1 C1 C2 106.8(3)
C4 C1 C2 111.7(3)
C3 C1 C2 111.8(3)
C26 C21 C22 118.6(3)
C26 C21 C14 119.1(3)
C22 C21 C14 122.3(3)
C11 C6 C7 122.0(3)
C11 C6 N1 118.2(2)
C7 C6 N1 119.6(2)
C15 C14 C7 114.4(2)
C15 C14 C21 110.6(2)
C7 C14 C21 112.9(2)
C15 C14 H14 106.1
C7 C14 H14 106.1
C21 C14 H14 106.1
C8 C7 C6 117.6(3)
C8 C7 C14 121.9(2)
C6 C7 C14 120.4(2)
C23 C22 C21 120.6(3)
C23 C22 H22 119.7
C21 C22 H22 119.7
C10 C11 C6 118.1(3)
C10 C11 C13 120.5(3)
C6 C11 C13 121.3(3)
C25 C26 C21 120.5(3)
C25 C26 H26 119.8
C21 C26 H26 119.8
C16 C15 C20 117.6(3)
C16 C15 C14 123.4(3)
C20 C15 C14 118.8(3)
C10 C9 C8 118.1(3)
C10 C9 C12 121.0(3)
C8 C9 C12 120.9(3)
C9 C10 C11 121.8(3)
C9 C10 H10 119.1
C11 C10 H10 119.1
C9 C12 H12A 109.5
C9 C12 H12B 109.5
H12A C12 H12B 109.5
C9 C12 H12C 109.5
H12A C12 H12C 109.5
H12B C12 H12C 109.5
C24 C23 C22 119.9(3)
C24 C23 H23 120.1
C22 C23 H23 120.1
C19 C20 C15 121.3(3)
C19 C20 H20 119.4
C15 C20 H20 119.4
C23 C24 C25 120.1(3)
C23 C24 H24 120.0
C25 C24 H24 120.0
C4 C5 H5A 109.5
C4 C5 H5B 109.5
H5A C5 H5B 109.5
C4 C5 H5C 109.5
H5A C5 H5C 109.5
H5B C5 H5C 109.5
C18 C19 C20 120.2(3)
C18 C19 H19 119.9
C20 C19 H19 119.9
C1 C2 H2A 109.5
C1 C2 H2B 109.5
H2A C2 H2B 109.5
C1 C2 H2C 109.5
H2A C2 H2C 109.5
H2B C2 H2C 109.5
C17 C16 C15 120.9(3)
C17 C16 H16 119.5
C15 C16 H16 119.5
C19 C18 C17 119.7(3)
C19 C18 H18 120.2
C17 C18 H18 120.2
C24 C25 C26 120.4(3)
C24 C25 H25 119.8
C26 C25 H25 119.8
C11 C13 H13A 109.5
C11 C13 H13B 109.5
H13A C13 H13B 109.5
C11 C13 H13C 109.5
H13A C13 H13C 109.5
H13B C13 H13C 109.5
C1 C3 H3A 109.5
C1 C3 H3B 109.5
H3A C3 H3B 109.5
C1 C3 H3C 109.5
H3A C3 H3C 109.5
H3B C3 H3C 109.5
C18 C17 C16 120.2(3)
C18 C17 H17 119.9
C16 C17 H17 119.9
C27 O2 H2 106(3)
O2 C27 H27A 109.5
O2 C27 H27B 109.5
H27A C27 H27B 109.5
O2 C27 H27C 109.5
H27A C27 H27C 109.5
H27B C27 H27C 109.5
C28 O3 H3 115(3)
O3 C28 H28A 109.5
O3 C28 H28B 109.5
H28A C28 H28B 109.5
O3 C28 H28C 109.5
H28A C28 H28C 109.5
H28B C28 H28C 109.5

loop_
_geom_bond_atom_site_label_1
_geom_bond_atom_site_label_2
_geom_bond_distance
Pd1 N1 2.014(2)
Pd1 O1 2.035(2)
Pd1 Cl1 2.2553(9)
Pd1 Cl2 2.2854(8)
O1 C1 1.452(3)
O1 H1 0.9662
N1 C4 1.290(4)
N1 C6 1.446(3)
C4 C5 1.496(4)
C4 C1 1.518(4)
C8 C7 1.390(4)
C8 C9 1.395(4)
C8 H8 0.9500
C1 C3 1.521(4)
C1 C2 1.523(5)
C21 C26 1.388(4)
C21 C22 1.393(4)
C21 C14 1.528(4)
C6 C11 1.396(4)
C6 C7 1.396(4)
C14 C15 1.515(4)
C14 C7 1.527(4)
C14 H14 1.0000
C22 C23 1.391(4)
C22 H22 0.9500
C11 C10 1.392(4)
C11 C13 1.510(4)
C26 C25 1.385(4)
C26 H26 0.9500
C15 C16 1.389(4)
C15 C20 1.393(4)
C9 C10 1.387(4)
C9 C12 1.503(4)
C10 H10 0.9500
C12 H12A 0.9800
C12 H12B 0.9800
C12 H12C 0.9800
C23 C24 1.373(5)
C23 H23 0.9500
C20 C19 1.378(5)
C20 H20 0.9500
C24 C25 1.375(5)
C24 H24 0.9500
C5 H5A 0.9800
C5 H5B 0.9800
C5 H5C 0.9800
C19 C18 1.373(6)
C19 H19 0.9500
C2 H2A 0.9800
C2 H2B 0.9800
C2 H2C 0.9800
C16 C17 1.386(4)
C16 H16 0.9500
C18 C17 1.376(5)
C18 H18 0.9500
C25 H25 0.9500
C13 H13A 0.9800
C13 H13B 0.9800
C13 H13C 0.9800
C3 H3A 0.9800
C3 H3B 0.9800
C3 H3C 0.9800
C17 H17 0.9500
O2 C27 1.418(4)
O2 H2 0.77(4)
C27 H27A 0.9800
C27 H27B 0.9800
C27 H27C 0.9800
O3 C28 1.355(6)
O3 H3 0.91(5)
C28 H28A 0.9800
C28 H28B 0.9800
C28 H28C 0.9800

loop_
_geom_torsion_atom_site_label_1
_geom_torsion_atom_site_label_2
_geom_torsion_atom_site_label_3
_geom_torsion_atom_site_label_4
_geom_torsion
N1 Pd1 O1 C1 -12.73(19)
Cl1 Pd1 O1 C1 -28.3(8)
Cl2 Pd1 O1 C1 166.53(18)
O1 Pd1 N1 C4 7.3(2)
Cl1 Pd1 N1 C4 -174.3(2)
Cl2 Pd1 N1 C4 -0.1(8)
O1 Pd1 N1 C6 -176.9(2)
Cl1 Pd1 N1 C6 1.5(2)
Cl2 Pd1 N1 C6 175.7(6)
C6 N1 C4 C5 1.5(4)
Pd1 N1 C4 C5 177.3(2)
C6 N1 C4 C1 -176.5(2)
Pd1 N1 C4 C1 -0.7(3)
Pd1 O1 C1 C4 14.9(3)
Pd1 O1 C1 C3 -103.6(3)
Pd1 O1 C1 C2 134.9(2)
N1 C4 C1 O1 -9.4(4)
C5 C4 C1 O1 172.5(3)
N1 C4 C1 C3 109.8(3)
C5 C4 C1 C3 -68.3(4)
N1 C4 C1 C2 -126.1(3)
C5 C4 C1 C2 55.7(4)
C4 N1 C6 C11 81.4(3)
Pd1 N1 C6 C11 -94.2(3)
C4 N1 C6 C7 -104.0(3)
Pd1 N1 C6 C7 80.4(3)
C26 C21 C14 C15 -144.0(3)
C22 C21 C14 C15 35.8(4)
C26 C21 C14 C7 86.5(3)
C22 C21 C14 C7 -93.7(3)
C9 C8 C7 C6 0.7(4)
C9 C8 C7 C14 -175.2(2)
C11 C6 C7 C8 -3.9(4)
N1 C6 C7 C8 -178.3(2)
C11 C6 C7 C14 172.1(3)
N1 C6 C7 C14 -2.3(4)
C15 C14 C7 C8 -110.9(3)
C21 C14 C7 C8 16.7(4)
C15 C14 C7 C6 73.3(3)
C21 C14 C7 C6 -159.1(2)
C26 C21 C22 C23 1.1(4)
C14 C21 C22 C23 -178.7(3)
C7 C6 C11 C10 4.3(4)
N1 C6 C11 C10 178.8(3)
C7 C6 C11 C13 -173.1(3)
N1 C6 C11 C13 1.4(4)
C22 C21 C26 C25 -2.3(4)
C14 C21 C26 C25 177.5(3)
C7 C14 C15 C16 35.3(4)
C21 C14 C15 C16 -93.5(3)
C7 C14 C15 C20 -150.1(3)
C21 C14 C15 C20 81.2(3)
C7 C8 C9 C10 1.8(4)
C7 C8 C9 C12 -178.2(3)
C8 C9 C10 C11 -1.3(4)
C12 C9 C10 C11 178.7(3)
C6 C11 C10 C9 -1.7(4)
C13 C11 C10 C9 175.8(3)
C21 C22 C23 C24 0.6(5)
C16 C15 C20 C19 -0.5(5)
C14 C15 C20 C19 -175.5(3)
C22 C23 C24 C25 -1.2(5)
C15 C20 C19 C18 -0.6(6)
C20 C15 C16 C17 1.2(5)
C14 C15 C16 C17 175.9(3)
C20 C19 C18 C17 0.8(6)
C23 C24 C25 C26 0.0(5)
C21 C26 C25 C24 1.8(5)
C19 C18 C17 C16 -0.1(6)
C15 C16 C17 C18 -0.9(6)
